data_7701591
loop_
_publ_author_name
'Cheng, Shan'
'Wu, Yunlong'
'Jin, Jing'
'Liu, Jiao'
'Wu, Dan'
'Yang, Guoping'
'Wang, Yao-Yu'

_publ_section_title
;
 New multifunctional 3D porous metal-organic framework with selective gas
 adsorption, efficient chemical fixation of CO<sub>2</sub> and dye
 adsorption.
;
_journal_issue 22
_journal_name_full 'Dalton transactions (Cambridge, England : 2003)'
_journal_page_first 7612
_journal_page_last 7618
_journal_paper_doi 10.1039/c9dt01249d
_journal_volume 48
_journal_year 2019
_chemical_formula_moiety 'C42 H26 Mn4 N2 O20'
_chemical_formula_sum 'C42 H26 Mn4 N2 O20'
_chemical_formula_weight 1098.41
_space_group_crystal_system triclinic
_space_group_IT_number 2
_space_group_name_Hall '-P 1'
_space_group_name_H-M_alt 'P -1'
_atom_sites_solution_hydrogens mixed
_audit_creation_date 2017-11-11
_audit_creation_method
;
Olex2 1.2-beta
(compiled 2017.08.10 svn.r3458 for OlexSys, GUI svn.r5381)
;
_audit_update_record
;
2018-10-09 deposited with the CCDC.	2019-04-23 downloaded from the CCDC.
;
_cell_angle_alpha 95.044(3)
_cell_angle_beta 98.639(3)
_cell_angle_gamma 104.313(3)
_cell_formula_units_Z 2
_cell_length_a 11.5081(18)
_cell_length_b 12.8515(19)
_cell_length_c 23.570(3)
_cell_measurement_reflns_used 2965
_cell_measurement_temperature 296.15
_cell_measurement_theta_max 22.302
_cell_measurement_theta_min 2.567
_cell_volume 3310.8(8)
_computing_cell_refinement 'SAINT v8.34A (Bruker, 2013)'
_computing_data_reduction 'SAINT v8.34A (Bruker, 2013)'
_computing_molecular_graphics 'Olex2 (Dolomanov et al., 2009)'
_computing_publication_material 'Olex2 (Dolomanov et al., 2009)'
_computing_structure_refinement 'ShelXL (Sheldrick, 2015)'
_computing_structure_solution 'SHELXT 2014/5 (Sheldrick, 2014)'
_diffrn_ambient_temperature 296.15
_diffrn_measured_fraction_theta_full 0.974
_diffrn_measured_fraction_theta_max 0.974
_diffrn_measurement_device_type 'Bruker APEX-II CCD'
_diffrn_measurement_method '\f and \w scans'
_diffrn_radiation_type MoK\a
_diffrn_radiation_wavelength 0.71073
_diffrn_reflns_av_R_equivalents 0.0416
_diffrn_reflns_av_unetI/netI 0.0953
_diffrn_reflns_Laue_measured_fraction_full 0.974
_diffrn_reflns_Laue_measured_fraction_max 0.974
_diffrn_reflns_limit_h_max 13
_diffrn_reflns_limit_h_min -10
_diffrn_reflns_limit_k_max 15
_diffrn_reflns_limit_k_min -15
_diffrn_reflns_limit_l_max 19
_diffrn_reflns_limit_l_min -28
_diffrn_reflns_number 16570
_diffrn_reflns_point_group_measured_fraction_full 0.974
_diffrn_reflns_point_group_measured_fraction_max 0.974
_diffrn_reflns_theta_full 25.027
_diffrn_reflns_theta_max 25.027
_diffrn_reflns_theta_min 1.649
_diffrn_standards_number 0
_exptl_absorpt_coefficient_mu 0.802
_exptl_absorpt_correction_T_max 0.7457
_exptl_absorpt_correction_T_min 0.6531
_exptl_absorpt_correction_type multi-scan
_exptl_absorpt_process_details
'SADABS-2014/5 (Bruker,2014/5) was used for absorption correction. wR2(int) was 0.0660 before and 0.0470 after correction. The Ratio of minimum to maximum transmission is 0.8758. The \l/2 correction factor is 0.00150.'
_exptl_crystal_colour colourless
_exptl_crystal_colour_primary colourless
_exptl_crystal_density_diffrn 1.102
_exptl_crystal_description block
_exptl_crystal_F_000 1104
_refine_diff_density_max 1.354
_refine_diff_density_min -0.735
_refine_diff_density_rms 0.120
_refine_ls_extinction_method none
_refine_ls_goodness_of_fit_ref 0.999
_refine_ls_hydrogen_treatment constr
_refine_ls_matrix_type full
_refine_ls_number_parameters 613
_refine_ls_number_reflns 11392
_refine_ls_number_restraints 582
_refine_ls_restrained_S_all 0.976
_refine_ls_R_factor_all 0.0967
_refine_ls_R_factor_gt 0.0685
_refine_ls_shift/su_max 0.001
_refine_ls_shift/su_mean 0.000
_refine_ls_structure_factor_coef Fsqd
_refine_ls_weighting_details 'w=1/[\s^2^(Fo^2^)+(0.1419P)^2^] where P=(Fo^2^+2Fc^2^)/3'
_refine_ls_weighting_scheme calc
_refine_ls_wR_factor_gt 0.1962
_refine_ls_wR_factor_ref 0.2272
_reflns_Friedel_coverage 0.000
_reflns_number_gt 7578
_reflns_number_total 11392
_reflns_threshold_expression 'I > 2\s(I)'
_cod_data_source_file c9dt01249d2.cif
_cod_data_source_block qq_sq
_cod_database_code 7701591
_shelx_shelxl_version_number 2016/6
_shelx_space_group_comment
;
The symmetry employed for this shelxl refinement is uniquely defined
by the following loop, which should always be used as a source of
symmetry information in preference to the above space-group names.
They are only intended as comments.
;
_olex2_refinement_description
;
1. Fixed Uiso
 At 1.2 times of:
  All C(H) groups
 At 1.5 times of:
  All O(H,H) groups
2. Rigid body (RIGU) restrains
 All non-hydrogen atoms
 with sigma for 1-2 distances of 0.004 and sigma for 1-3 distances of 0.004
3.a Riding coordinates:
 O11(H11A,H11B), O13(H13A,H13B), O14(H14A,H14B), O20(H20A,H20B)
3.b Aromatic/amide H refined with riding coordinates:
 C4(H4), C11(H11), C12(H12), C14(H14), C15(H15), C16(H16), C17(H17), C20(H20),
 C21(H21), C30(H30), C31(H31), C34(H34), C35(H35), C36(H36), C37(H37), C38(H38),
  C41(H41), C42(H42)
;
_olex2_submission_special_instructions 'No special instructions were received'

loop_
_space_group_symop_operation_xyz
'x, y, z'
'-x, -y, -z'

loop_
_atom_site_label
_atom_site_type_symbol
_atom_site_fract_x
_atom_site_fract_y
_atom_site_fract_z
_atom_site_U_iso_or_equiv
_atom_site_adp_type
_atom_site_occupancy
_atom_site_site_symmetry_order
_atom_site_calc_flag
_atom_site_refinement_flags_posn
_atom_site_refinement_flags_adp
Mn1 Mn 1.00843(7) -0.01907(6) 0.29384(3) 0.0224(2) Uani 1 1 d . U
Mn2 Mn 1.13850(7) 0.24721(6) 0.27533(3) 0.0186(2) Uani 1 1 d . U
Mn3 Mn 1.22222(8) 0.31262(7) 0.13557(3) 0.0237(2) Uani 1 1 d . U
Mn4 Mn 0.70160(8) -0.10057(7) 0.25714(3) 0.0265(2) Uani 1 1 d . U
O1 O 1.0745(4) 0.0592(3) 0.22376(15) 0.0307(9) Uani 1 1 d . U
O2 O 0.8744(4) 0.8736(3) 0.65424(15) 0.0298(9) Uani 1 1 d . U
O3 O 0.8263(4) 0.6984(3) 0.62741(16) 0.0377(10) Uani 1 1 d . U
O4 O 1.0862(4) 0.1976(3) 0.17533(15) 0.0280(9) Uani 1 1 d . U
O5 O 1.1378(4) 0.4309(3) 0.16327(17) 0.0402(11) Uani 1 1 d . U
O6 O 1.1475(4) 0.4072(3) 0.25610(17) 0.0331(9) Uani 1 1 d . U
O7 O 0.9360(4) 0.9155(3) 0.36433(16) 0.0338(9) Uani 1 1 d . U
O8 O 0.7349(4) 0.8758(3) 0.34668(16) 0.0369(10) Uani 1 1 d . U
O9 O 0.8693(4) 0.8471(3) 0.23975(16) 0.0300(9) Uani 1 1 d . U
O10 O 0.7060(4) 0.7182(3) 0.24047(17) 0.0363(10) Uani 1 1 d . U
O11 O 1.3637(5) 0.4364(5) 0.1067(2) 0.0758(18) Uani 1 1 d . U
H11A H 1.422009 0.484959 0.127615 0.114 Uiso 1 1 d R .
H11B H 1.371969 0.446219 0.072145 0.114 Uiso 1 1 d R .
O12 O 0.8487(3) 0.0524(3) 0.27818(15) 0.0230(8) Uani 1 1 d . U
O13 O 0.6671(4) -0.0612(4) 0.17087(19) 0.0517(13) Uani 1 1 d . U
H13A H 0.616121 -0.102698 0.145352 0.078 Uiso 1 1 d R .
H13B H 0.706531 -0.004578 0.162082 0.078 Uiso 1 1 d R .
O14 O 0.5160(5) -0.1237(6) 0.2627(3) 0.086(2) Uani 1 1 d . U
H14A H 0.484685 -0.121942 0.293128 0.130 Uiso 1 1 d R .
H14B H 0.455655 -0.137082 0.235048 0.130 Uiso 1 1 d R .
O15 O 0.9429(3) 0.2240(3) 0.27231(15) 0.0251(8) Uani 1 1 d . U
O16 O 0.3237(4) 0.2402(4) 0.28100(18) 0.0419(11) Uani 1 1 d . U
O17 O 0.3632(4) 0.3039(4) 0.19898(18) 0.0444(11) Uani 1 1 d . U
O18 O 0.7597(4) -0.1651(3) -0.07385(17) 0.0450(12) Uani 1 1 d . U
O19 O 0.8731(4) -0.2705(4) -0.04490(16) 0.0414(11) Uani 1 1 d . U
O20 O 1.1523(5) -0.0975(4) 0.3036(2) 0.0643(15) Uani 1 1 d . U
H20A H 1.193621 -0.106879 0.334929 0.096 Uiso 1 1 d R .
H20B H 1.181211 -0.126319 0.277049 0.096 Uiso 1 1 d R .
N1 N 0.8406(4) 0.6596(3) 0.35961(18) 0.0246(10) Uani 1 1 d . U
N2 N 0.7968(4) 0.1417(3) 0.14547(17) 0.0198(9) Uani 1 1 d . U
C1 C 0.8446(5) 0.7925(5) 0.6152(2) 0.0279(12) Uani 1 1 d . U
C2 C 1.1089(5) 0.4471(4) 0.2118(2) 0.0292(12) Uani 1 1 d . U
C3 C 1.0312(6) 0.5219(4) 0.2189(2) 0.0297(12) Uani 1 1 d . U
C4 C 0.9593(5) 0.5139(4) 0.2617(2) 0.0272(12) Uani 1 1 d . U
H4 H 0.958018 0.458682 0.284816 0.033 Uiso 1 1 calc R .
C5 C 0.8888(5) 0.5863(4) 0.2710(2) 0.0256(11) Uani 1 1 d . U
C6 C 0.8198(5) 0.5749(4) 0.3197(2) 0.0272(12) Uani 1 1 d . U
C7 C 0.7830(5) 0.6500(4) 0.4054(2) 0.0281(12) Uani 1 1 d . U
C8 C 0.8100(5) 0.7438(4) 0.4511(2) 0.0278(12) Uani 1 1 d . U
C9 C 0.8336(5) 0.8517(4) 0.4380(2) 0.0253(12) Uani 1 1 d . U
C10 C 0.8358(6) 0.8802(4) 0.3775(2) 0.0271(12) Uani 1 1 d . U
C11 C 0.8506(6) 0.9370(5) 0.4818(2) 0.0356(15) Uani 1 1 d . U
H11 H 0.860616 1.007199 0.472660 0.043 Uiso 1 1 calc R .
C12 C 0.8529(6) 0.9183(5) 0.5391(2) 0.0385(16) Uani 1 1 d . U
H12 H 0.865501 0.975761 0.568235 0.046 Uiso 1 1 calc R .
C13 C 0.8361(5) 0.8127(4) 0.5526(2) 0.0250(11) Uani 1 1 d . U
C14 C 0.8157(5) 0.7274(5) 0.5089(2) 0.0291(13) Uani 1 1 d . U
H14 H 0.805570 0.657403 0.518456 0.035 Uiso 1 1 calc R .
C15 C 0.7011(7) 0.5528(5) 0.4104(3) 0.054(2) Uani 1 1 d . U
H15 H 0.662312 0.546585 0.442322 0.065 Uiso 1 1 calc R .
C16 C 0.6779(9) 0.4664(6) 0.3681(3) 0.077(3) Uani 1 1 d . U
H16 H 0.620518 0.402172 0.370018 0.093 Uiso 1 1 calc R .
C17 C 0.7402(7) 0.4760(5) 0.3234(3) 0.0487(18) Uani 1 1 d . U
H17 H 0.729550 0.416966 0.295548 0.058 Uiso 1 1 calc R .
C18 C 0.8889(5) 0.6670(4) 0.2349(2) 0.0269(12) Uani 1 1 d . U
C19 C 0.8170(5) 0.7480(4) 0.2394(2) 0.0245(11) Uani 1 1 d . U
C20 C 0.9619(7) 0.6747(5) 0.1919(3) 0.0431(17) Uani 1 1 d . U
H20 H 0.965333 0.730628 0.169237 0.052 Uiso 1 1 calc R .
C21 C 1.0276(6) 0.6025(5) 0.1828(3) 0.0391(15) Uani 1 1 d . U
H21 H 1.070656 0.606502 0.152295 0.047 Uiso 1 1 calc R .
C22 C 1.0503(5) 0.0984(4) 0.1770(2) 0.0204(10) Uani 1 1 d . U
C23 C 0.9868(5) 0.0222(4) 0.1239(2) 0.0207(11) Uani 1 1 d . U
C24 C 0.8959(5) 0.0476(4) 0.0839(2) 0.0240(11) Uani 1 1 d . U
C25 C 0.8506(5) 0.1433(4) 0.0988(2) 0.0238(11) Uani 1 1 d . U
C26 C 0.7543(5) 0.2260(4) 0.1623(2) 0.0200(10) Uani 1 1 d . U
C27 C 0.6866(5) 0.2161(4) 0.2111(2) 0.0215(11) Uani 1 1 d . U
C28 C 0.7299(5) 0.1747(4) 0.2619(2) 0.0184(10) Uani 1 1 d . U
C29 C 0.8512(5) 0.1501(4) 0.2711(2) 0.0197(10) Uani 1 1 d . U
C30 C 0.6576(5) 0.1598(4) 0.3050(2) 0.0274(12) Uani 1 1 d . U
H30 H 0.683613 0.129821 0.337464 0.033 Uiso 1 1 calc R .
C31 C 0.5488(5) 0.1886(5) 0.3004(2) 0.0293(12) Uani 1 1 d . U
H31 H 0.503363 0.179889 0.329955 0.035 Uiso 1 1 calc R .
C32 C 0.5080(4) 0.2308(4) 0.2508(2) 0.0183(10) Uani 1 1 d . U
C33 C 0.3879(5) 0.2616(4) 0.2440(2) 0.0246(11) Uani 1 1 d . U
C34 C 0.5758(5) 0.2446(4) 0.2072(2) 0.0231(11) Uani 1 1 d . U
H34 H 0.547732 0.273421 0.174668 0.028 Uiso 1 1 calc R .
C35 C 0.7633(6) 0.3156(5) 0.1312(3) 0.0359(14) Uani 1 1 d . U
H35 H 0.735288 0.374191 0.143488 0.043 Uiso 1 1 calc R .
C36 C 0.8153(6) 0.3140(5) 0.0815(3) 0.0424(16) Uani 1 1 d . U
H36 H 0.821753 0.371718 0.059969 0.051 Uiso 1 1 calc R .
C37 C 0.8570(6) 0.2269(5) 0.0644(3) 0.0397(15) Uani 1 1 d . U
H37 H 0.888993 0.223731 0.030552 0.048 Uiso 1 1 calc R .
C38 C 0.8455(5) -0.0223(5) 0.0321(2) 0.0293(12) Uani 1 1 d . U
H38 H 0.785309 -0.007220 0.005666 0.035 Uiso 1 1 calc R .
C39 C 0.8862(5) -0.1151(4) 0.0203(2) 0.0278(12) Uani 1 1 d . U
C40 C 0.8341(6) -0.1861(5) -0.0357(2) 0.0314(13) Uani 1 1 d . U
C41 C 0.9686(6) -0.1413(5) 0.0603(2) 0.0313(13) Uani 1 1 d . U
H41 H 0.991382 -0.205232 0.053540 0.038 Uiso 1 1 calc R .
C42 C 1.0189(5) -0.0711(4) 0.1120(2) 0.0278(12) Uani 1 1 d . U
H42 H 1.075985 -0.089093 0.138996 0.033 Uiso 1 1 calc R .

loop_
_atom_site_aniso_label
_atom_site_aniso_U_11
_atom_site_aniso_U_22
_atom_site_aniso_U_33
_atom_site_aniso_U_23
_atom_site_aniso_U_13
_atom_site_aniso_U_12
Mn1 0.0256(5) 0.0233(4) 0.0204(4) 0.0043(3) 0.0042(3) 0.0099(3)
Mn2 0.0171(4) 0.0244(4) 0.0168(4) 0.0032(3) 0.0049(3) 0.0090(3)
Mn3 0.0291(5) 0.0288(5) 0.0161(4) 0.0012(3) 0.0063(3) 0.0121(4)
Mn4 0.0258(5) 0.0295(5) 0.0263(5) 0.0054(4) 0.0031(4) 0.0118(4)
O1 0.039(2) 0.036(2) 0.0193(18) 0.0069(16) 0.0084(17) 0.0108(18)
O2 0.033(2) 0.033(2) 0.0192(19) -0.0034(16) 0.0033(16) 0.0047(18)
O3 0.059(3) 0.030(2) 0.022(2) -0.0002(16) 0.0069(19) 0.008(2)
O4 0.036(2) 0.0241(19) 0.026(2) 0.0012(15) 0.0112(17) 0.0101(17)
O5 0.068(3) 0.037(2) 0.036(2) 0.0137(19) 0.029(2) 0.038(2)
O6 0.040(2) 0.029(2) 0.037(2) 0.0080(17) 0.0104(19) 0.0187(18)
O7 0.038(2) 0.039(2) 0.021(2) 0.0084(17) 0.0064(17) 0.0025(19)
O8 0.034(2) 0.046(3) 0.023(2) 0.0037(18) -0.0014(17) 0.003(2)
O9 0.041(2) 0.0230(19) 0.029(2) 0.0012(16) 0.0046(18) 0.0169(17)
O10 0.039(2) 0.031(2) 0.039(2) 0.0008(18) 0.0061(19) 0.0107(19)
O11 0.065(4) 0.087(4) 0.064(4) 0.034(3) 0.020(3) -0.015(3)
O12 0.0113(17) 0.0220(18) 0.036(2) -0.0009(15) -0.0002(15) 0.0087(14)
O13 0.052(3) 0.051(3) 0.044(3) 0.021(2) -0.005(2) 0.002(2)
O14 0.052(4) 0.122(6) 0.088(4) 0.037(4) 0.027(3) 0.014(4)
O15 0.0191(19) 0.0256(19) 0.030(2) 0.0068(16) 0.0022(16) 0.0041(15)
O16 0.028(2) 0.069(3) 0.045(2) 0.018(2) 0.018(2) 0.031(2)
O17 0.038(3) 0.073(3) 0.036(2) 0.016(2) 0.009(2) 0.036(2)
O18 0.059(3) 0.041(3) 0.031(2) -0.0134(19) -0.010(2) 0.021(2)
O19 0.055(3) 0.047(3) 0.024(2) -0.0090(18) 0.006(2) 0.021(2)
O20 0.056(3) 0.084(4) 0.080(4) 0.029(3) 0.023(3) 0.057(3)
N1 0.033(3) 0.023(2) 0.020(2) 0.0027(17) 0.0073(19) 0.008(2)
N2 0.023(2) 0.024(2) 0.015(2) 0.0036(17) 0.0039(17) 0.0088(18)
C1 0.024(3) 0.037(3) 0.021(3) 0.000(2) 0.002(2) 0.006(2)
C2 0.036(3) 0.023(3) 0.031(3) 0.001(2) 0.007(2) 0.012(2)
C3 0.044(4) 0.020(3) 0.028(3) 0.001(2) 0.010(2) 0.014(2)
C4 0.041(3) 0.017(3) 0.026(3) 0.005(2) 0.007(2) 0.011(2)
C5 0.031(3) 0.021(3) 0.023(3) -0.001(2) 0.008(2) 0.004(2)
C6 0.036(3) 0.027(3) 0.020(3) 0.001(2) 0.006(2) 0.013(2)
C7 0.035(3) 0.026(3) 0.025(3) 0.000(2) 0.009(2) 0.008(2)
C8 0.035(3) 0.030(3) 0.018(2) 0.000(2) 0.008(2) 0.005(2)
C9 0.032(3) 0.025(3) 0.018(2) 0.001(2) 0.004(2) 0.004(2)
C10 0.041(3) 0.024(3) 0.016(2) 0.003(2) 0.005(2) 0.009(2)
C11 0.058(4) 0.023(3) 0.015(2) 0.005(2) 0.001(3) -0.006(3)
C12 0.067(5) 0.028(3) 0.015(3) -0.003(2) 0.006(3) 0.005(3)
C13 0.022(3) 0.032(3) 0.020(2) 0.002(2) 0.005(2) 0.005(2)
C14 0.042(4) 0.025(3) 0.019(2) 0.003(2) 0.007(2) 0.007(3)
C15 0.082(5) 0.034(3) 0.044(4) -0.009(3) 0.043(4) -0.002(3)
C16 0.117(7) 0.028(4) 0.067(5) -0.024(3) 0.062(5) -0.032(4)
C17 0.061(5) 0.030(3) 0.045(4) -0.013(3) 0.027(3) -0.010(3)
C18 0.033(3) 0.017(3) 0.029(3) -0.001(2) 0.004(2) 0.005(2)
C19 0.033(3) 0.022(3) 0.016(3) -0.004(2) 0.002(2) 0.007(2)
C20 0.074(5) 0.032(3) 0.042(4) 0.023(3) 0.029(3) 0.032(3)
C21 0.057(4) 0.043(4) 0.034(3) 0.016(3) 0.027(3) 0.029(3)
C22 0.018(3) 0.029(3) 0.016(2) 0.0002(19) 0.008(2) 0.005(2)
C23 0.023(3) 0.026(3) 0.015(2) 0.0007(19) 0.005(2) 0.010(2)
C24 0.029(3) 0.028(3) 0.018(2) 0.003(2) 0.012(2) 0.010(2)
C25 0.021(3) 0.032(3) 0.020(3) 0.000(2) 0.006(2) 0.010(2)
C26 0.016(3) 0.024(3) 0.022(3) 0.003(2) 0.004(2) 0.009(2)
C27 0.028(3) 0.018(3) 0.021(2) 0.002(2) 0.006(2) 0.009(2)
C28 0.017(2) 0.017(2) 0.024(2) 0.001(2) 0.0025(19) 0.009(2)
C29 0.023(3) 0.025(2) 0.015(2) 0.001(2) 0.006(2) 0.013(2)
C30 0.035(3) 0.030(3) 0.024(3) 0.007(2) 0.007(2) 0.017(3)
C31 0.027(3) 0.040(3) 0.026(3) 0.008(2) 0.014(2) 0.011(3)
C32 0.011(2) 0.022(3) 0.024(2) 0.000(2) 0.0046(19) 0.008(2)
C33 0.012(3) 0.031(3) 0.032(3) -0.001(2) 0.001(2) 0.013(2)
C34 0.022(3) 0.029(3) 0.021(3) 0.004(2) 0.004(2) 0.011(2)
C35 0.041(4) 0.035(3) 0.042(3) 0.019(3) 0.016(3) 0.018(3)
C36 0.049(4) 0.047(4) 0.048(4) 0.032(3) 0.023(3) 0.026(3)
C37 0.056(4) 0.052(4) 0.026(3) 0.020(3) 0.024(3) 0.029(3)
C38 0.031(3) 0.036(3) 0.020(3) -0.001(2) 0.006(2) 0.007(2)
C39 0.037(3) 0.032(3) 0.017(2) 0.001(2) 0.015(2) 0.008(2)
C40 0.041(3) 0.030(3) 0.022(3) -0.003(2) 0.011(2) 0.006(3)
C41 0.041(3) 0.030(3) 0.024(3) -0.002(2) 0.009(2) 0.012(3)
C42 0.034(3) 0.026(3) 0.024(3) 0.001(2) 0.000(2) 0.012(2)

loop_
_atom_type_symbol
_atom_type_description
_atom_type_scat_dispersion_real
_atom_type_scat_dispersion_imag
_atom_type_scat_source
C C 0.0030 0.0020 'International Tables Vol C Tables 4.2.6.8 and 6.1.1.4'
H H 0.0000 0.0000 'International Tables Vol C Tables 4.2.6.8 and 6.1.1.4'
Mn Mn 0.3370 0.7280 'International Tables Vol C Tables 4.2.6.8 and 6.1.1.4'
N N 0.0060 0.0030 'International Tables Vol C Tables 4.2.6.8 and 6.1.1.4'
O O 0.0110 0.0060 'International Tables Vol C Tables 4.2.6.8 and 6.1.1.4'

loop_
_geom_angle_atom_site_label_1
_geom_angle_atom_site_label_2
_geom_angle_atom_site_label_3
_geom_angle
_geom_angle_site_symmetry_1
_geom_angle_site_symmetry_3
O1 Mn1 O2 83.13(14) . 2_766
O1 Mn1 O9 96.20(15) . 1_545
O1 Mn1 O12 87.94(14) . .
O2 Mn1 O9 171.49(15) 2_766 1_545
O2 Mn1 O12 93.49(14) 2_766 .
O7 Mn1 O1 174.77(16) 1_545 .
O7 Mn1 O2 94.56(15) 1_545 2_766
O7 Mn1 O9 85.40(15) 1_545 1_545
O7 Mn1 O12 87.52(15) 1_545 .
O7 Mn1 O20 92.97(18) 1_545 .
O9 Mn1 O12 78.00(13) 1_545 .
O20 Mn1 O1 91.76(17) . .
O20 Mn1 O2 91.0(2) . 2_766
O20 Mn1 O9 97.52(19) . 1_545
O20 Mn1 O12 175.44(19) . .
O2 Mn2 O1 72.04(12) 2_766 .
O3 Mn2 O1 128.23(13) 2_766 .
O3 Mn2 O2 56.22(13) 2_766 2_766
O3 Mn2 O4 174.63(15) 2_766 .
O4 Mn2 O1 53.75(12) . .
O4 Mn2 O2 125.66(13) . 2_766
O6 Mn2 O1 138.56(14) . .
O6 Mn2 O2 147.52(14) . 2_766
O6 Mn2 O3 92.12(15) . 2_766
O6 Mn2 O4 85.20(14) . .
O6 Mn2 O15 87.71(15) . .
O6 Mn2 O16 102.57(17) . 1_655
O15 Mn2 O1 83.64(13) . .
O15 Mn2 O2 85.58(13) . 2_766
O15 Mn2 O3 90.25(15) . 2_766
O15 Mn2 O4 85.00(13) . .
O16 Mn2 O1 88.25(16) 1_655 .
O16 Mn2 O2 85.91(15) 1_655 2_766
O16 Mn2 O3 89.82(16) 1_655 2_766
O16 Mn2 O4 95.30(15) 1_655 .
O16 Mn2 O15 169.71(16) 1_655 .
O4 Mn3 O18 89.45(15) . 2_755
O5 Mn3 O4 85.54(15) . .
O5 Mn3 O11 91.2(2) . .
O5 Mn3 O18 155.08(17) . 2_755
O5 Mn3 O19 99.42(16) . 2_755
O11 Mn3 O4 173.33(18) . .
O11 Mn3 O18 95.9(2) . 2_755
O17 Mn3 O4 91.20(16) 1_655 .
O17 Mn3 O5 110.76(17) 1_655 .
O17 Mn3 O11 84.5(2) 1_655 .
O17 Mn3 O18 93.71(16) 1_655 2_755
O17 Mn3 O19 149.08(17) 1_655 2_755
O19 Mn3 O4 97.85(16) 2_755 .
O19 Mn3 O11 88.41(19) 2_755 .
O19 Mn3 O18 57.10(15) 2_755 2_755
O8 Mn4 O9 92.19(15) 1_545 1_545
O8 Mn4 O10 83.72(15) 1_545 1_545
O8 Mn4 O12 88.54(15) 1_545 .
O9 Mn4 O10 56.33(14) 1_545 1_545
O12 Mn4 O9 76.85(13) . 1_545
O12 Mn4 O10 132.02(14) . 1_545
O13 Mn4 O8 174.29(18) . 1_545
O13 Mn4 O9 91.37(17) . 1_545
O13 Mn4 O10 101.98(16) . 1_545
O13 Mn4 O12 87.92(16) . .
O14 Mn4 O8 88.2(2) . 1_545
O14 Mn4 O9 155.4(2) . 1_545
O14 Mn4 O10 99.4(2) . 1_545
O14 Mn4 O12 127.7(2) . .
O14 Mn4 O13 90.5(2) . .
Mn1 O1 Mn2 96.80(14) . .
C22 O1 Mn1 148.0(4) . .
C22 O1 Mn2 88.2(3) . .
Mn1 O2 Mn2 100.14(14) 2_766 2_766
C1 O2 Mn1 156.8(4) . 2_766
C1 O2 Mn2 88.8(3) . 2_766
C1 O3 Mn2 93.4(3) . 2_766
Mn3 O4 Mn2 106.79(15) . .
C22 O4 Mn2 96.1(3) . .
C22 O4 Mn3 138.7(3) . .
C2 O5 Mn3 127.3(4) . .
C2 O6 Mn2 134.4(4) . .
C10 O7 Mn1 138.4(4) . 1_565
C10 O8 Mn4 127.3(4) . 1_565
Mn1 O9 Mn4 98.34(14) 1_565 1_565
C19 O9 Mn1 140.7(3) . 1_565
C19 O9 Mn4 92.5(3) . 1_565
C19 O10 Mn4 89.9(3) . 1_565
Mn3 O11 H11A 127.7 . .
Mn3 O11 H11B 127.8 . .
H11A O11 H11B 104.5 . .
Mn4 O12 Mn1 98.39(13) . .
C29 O12 Mn1 127.3(3) . .
C29 O12 Mn4 132.5(3) . .
Mn4 O13 H13A 121.7 . .
Mn4 O13 H13B 120.5 . .
H13A O13 H13B 117.8 . .
Mn4 O14 H14A 127.8 . .
Mn4 O14 H14B 127.7 . .
H14A O14 H14B 104.5 . .
C29 O15 Mn2 139.1(3) . .
C33 O16 Mn2 126.3(4) . 1_455
C33 O17 Mn3 143.5(4) . 1_455
C40 O18 Mn3 88.6(3) . 2_755
C40 O19 Mn3 94.4(3) . 2_755
Mn1 O20 H20A 127.8 . .
Mn1 O20 H20B 127.7 . .
H20A O20 H20B 104.5 . .
C6 N1 C7 119.2(5) . .
C25 N2 C26 119.7(4) . .
O2 C1 C13 118.4(5) . .
O3 C1 O2 121.6(5) . .
O3 C1 C13 119.9(5) . .
O5 C2 O6 123.7(5) . .
O5 C2 C3 118.2(5) . .
O6 C2 C3 118.1(5) . .
C4 C3 C2 120.8(5) . .
C4 C3 C21 118.1(5) . .
C21 C3 C2 121.1(5) . .
C3 C4 H4 119.0 . .
C3 C4 C5 122.0(5) . .
C5 C4 H4 119.0 . .
C4 C5 C6 118.3(5) . .
C18 C5 C4 118.4(5) . .
C18 C5 C6 123.3(5) . .
N1 C6 C5 118.0(5) . .
N1 C6 C17 122.0(5) . .
C17 C6 C5 119.9(5) . .
N1 C7 C8 119.0(5) . .
N1 C7 C15 120.6(5) . .
C15 C7 C8 120.4(5) . .
C9 C8 C7 121.9(5) . .
C14 C8 C7 120.0(5) . .
C14 C8 C9 118.1(5) . .
C8 C9 C10 123.1(5) . .
C11 C9 C8 119.9(5) . .
C11 C9 C10 117.0(5) . .
O7 C10 O8 125.4(5) . .
O7 C10 C9 117.3(5) . .
O8 C10 C9 117.0(5) . .
C9 C11 H11 119.6 . .
C12 C11 C9 120.8(5) . .
C12 C11 H11 119.6 . .
C11 C12 H12 120.3 . .
C11 C12 C13 119.4(5) . .
C13 C12 H12 120.3 . .
C12 C13 C1 119.6(5) . .
C14 C13 C1 120.4(5) . .
C14 C13 C12 120.0(5) . .
C8 C14 H14 119.2 . .
C13 C14 C8 121.6(5) . .
C13 C14 H14 119.2 . .
C7 C15 H15 120.1 . .
C16 C15 C7 119.7(6) . .
C16 C15 H15 120.1 . .
C15 C16 H16 120.5 . .
C17 C16 C15 118.9(6) . .
C17 C16 H16 120.5 . .
C6 C17 H17 120.3 . .
C16 C17 C6 119.4(6) . .
C16 C17 H17 120.3 . .
C5 C18 C19 124.0(5) . .
C5 C18 C20 119.1(5) . .
C20 C18 C19 116.9(5) . .
O9 C19 C18 119.0(5) . .
O10 C19 O9 120.6(5) . .
O10 C19 C18 120.4(5) . .
C18 C20 H20 119.2 . .
C21 C20 C18 121.6(5) . .
C21 C20 H20 119.2 . .
C3 C21 H21 119.7 . .
C20 C21 C3 120.5(5) . .
C20 C21 H21 119.7 . .
O1 C22 C23 118.4(5) . .
O4 C22 O1 120.3(5) . .
O4 C22 C23 121.2(4) . .
C24 C23 C22 120.8(5) . .
C42 C23 C22 120.0(5) . .
C42 C23 C24 119.1(5) . .
C23 C24 C25 119.9(4) . .
C38 C24 C23 118.9(5) . .
C38 C24 C25 121.1(5) . .
N2 C25 C24 115.9(5) . .
N2 C25 C37 121.8(5) . .
C37 C25 C24 122.1(5) . .
N2 C26 C27 117.4(4) . .
N2 C26 C35 121.3(5) . .
C35 C26 C27 121.0(5) . .
C28 C27 C26 121.1(5) . .
C34 C27 C26 120.1(4) . .
C34 C27 C28 118.8(5) . .
C27 C28 C29 121.9(4) . .
C30 C28 C27 118.6(5) . .
C30 C28 C29 119.5(4) . .
O12 C29 C28 115.4(4) . .
O15 C29 O12 126.0(5) . .
O15 C29 C28 118.5(4) . .
C28 C30 H30 119.1 . .
C31 C30 C28 121.8(5) . .
C31 C30 H30 119.1 . .
C30 C31 H31 120.4 . .
C30 C31 C32 119.1(5) . .
C32 C31 H31 120.4 . .
C31 C32 C33 120.5(5) . .
C34 C32 C31 120.5(5) . .
C34 C32 C33 119.0(4) . .
O16 C33 O17 126.9(5) . .
O16 C33 C32 118.0(5) . .
O17 C33 C32 115.0(5) . .
C27 C34 H34 119.4 . .
C32 C34 C27 121.2(5) . .
C32 C34 H34 119.4 . .
C26 C35 H35 120.9 . .
C36 C35 C26 118.2(6) . .
C36 C35 H35 120.9 . .
C35 C36 H36 120.0 . .
C37 C36 C35 119.9(5) . .
C37 C36 H36 120.0 . .
C25 C37 H37 120.6 . .
C36 C37 C25 118.9(5) . .
C36 C37 H37 120.6 . .
C24 C38 H38 120.0 . .
C24 C38 C39 120.0(5) . .
C39 C38 H38 120.0 . .
C38 C39 C40 118.9(5) . .
C41 C39 C38 120.4(5) . .
C41 C39 C40 120.7(5) . .
O18 C40 O19 119.7(5) . .
O18 C40 C39 123.1(5) . .
O19 C40 C39 117.2(5) . .
C39 C41 H41 120.3 . .
C39 C41 C42 119.4(5) . .
C42 C41 H41 120.3 . .
C23 C42 C41 122.1(5) . .
C23 C42 H42 118.9 . .
C41 C42 H42 118.9 . .

loop_
_geom_bond_atom_site_label_1
_geom_bond_atom_site_label_2
_geom_bond_distance
_geom_bond_site_symmetry_2
Mn1 O1 2.147(4) .
Mn1 O2 2.160(4) 2_766
Mn1 O7 2.116(4) 1_545
Mn1 O9 2.188(4) 1_545
Mn1 O12 2.247(3) .
Mn1 O20 2.136(4) .
Mn2 O1 2.489(4) .
Mn2 O2 2.367(4) 2_766
Mn2 O3 2.282(4) 2_766
Mn2 O4 2.333(4) .
Mn2 O6 2.125(4) .
Mn2 O15 2.185(4) .
Mn2 O16 2.140(4) 1_655
Mn3 O4 2.248(4) .
Mn3 O5 2.104(4) .
Mn3 O11 2.211(5) .
Mn3 O17 2.066(4) 1_655
Mn3 O18 2.357(4) 2_755
Mn3 O19 2.205(4) 2_755
Mn4 O8 2.150(4) 1_545
Mn4 O9 2.275(4) 1_545
Mn4 O10 2.342(4) 1_545
Mn4 O12 2.215(4) .
Mn4 O13 2.141(4) .
Mn4 O14 2.108(6) .
O1 C22 1.272(6) .
O2 C1 1.269(6) .
O3 C1 1.242(7) .
O4 C22 1.246(6) .
O5 C2 1.253(7) .
O6 C2 1.272(6) .
O7 C10 1.226(7) .
O8 C10 1.260(7) .
O9 C19 1.266(6) .
O10 C19 1.245(7) .
O11 H11A 0.8500 .
O11 H11B 0.8498 .
O12 C29 1.275(6) .
O13 H13A 0.8208 .
O13 H13B 0.8181 .
O14 H14A 0.8500 .
O14 H14B 0.8500 .
O15 C29 1.228(6) .
O16 C33 1.232(7) .
O17 C33 1.260(6) .
O18 C40 1.241(7) .
O19 C40 1.285(7) .
O20 H20A 0.8504 .
O20 H20B 0.8501 .
N1 C6 1.324(7) .
N1 C7 1.349(7) .
N2 C25 1.340(6) .
N2 C26 1.346(6) .
C1 C13 1.515(7) .
C2 C3 1.482(8) .
C3 C4 1.393(8) .
C3 C21 1.402(8) .
C4 H4 0.9300 .
C4 C5 1.401(8) .
C5 C6 1.488(7) .
C5 C18 1.399(7) .
C6 C17 1.389(8) .
C7 C8 1.481(7) .
C7 C15 1.392(9) .
C8 C9 1.417(8) .
C8 C14 1.392(7) .
C9 C10 1.505(7) .
C9 C11 1.393(7) .
C11 H11 0.9300 .
C11 C12 1.390(7) .
C12 H12 0.9300 .
C12 C13 1.394(8) .
C13 C14 1.385(7) .
C14 H14 0.9300 .
C15 H15 0.9300 .
C15 C16 1.370(9) .
C16 H16 0.9300 .
C16 C17 1.358(9) .
C17 H17 0.9300 .
C18 C19 1.487(7) .
C18 C20 1.405(8) .
C20 H20 0.9300 .
C20 C21 1.356(8) .
C21 H21 0.9300 .
C22 C23 1.489(7) .
C23 C24 1.421(7) .
C23 C42 1.357(7) .
C24 C25 1.484(7) .
C24 C38 1.404(7) .
C25 C37 1.396(8) .
C26 C27 1.482(7) .
C26 C35 1.410(7) .
C27 C28 1.423(7) .
C27 C34 1.403(7) .
C28 C29 1.495(7) .
C28 C30 1.404(7) .
C30 H30 0.9300 .
C30 C31 1.382(8) .
C31 H31 0.9300 .
C31 C32 1.399(7) .
C32 C33 1.519(7) .
C32 C34 1.379(7) .
C34 H34 0.9300 .
C35 H35 0.9300 .
C35 C36 1.393(8) .
C36 H36 0.9300 .
C36 C37 1.375(9) .
C37 H37 0.9300 .
C38 H38 0.9300 .
C38 C39 1.406(8) .
C39 C40 1.489(7) .
C39 C41 1.359(8) .
C41 H41 0.9300 .
C41 C42 1.404(7) .
C42 H42 0.9300 .

loop_
_geom_torsion_atom_site_label_1
_geom_torsion_atom_site_label_2
_geom_torsion_atom_site_label_3
_geom_torsion_atom_site_label_4
_geom_torsion
_geom_torsion_site_symmetry_1
Mn1 O1 C22 O4 112.7(6) .
Mn1 O1 C22 C23 -71.8(8) .
Mn1 O2 C1 O3 111.9(9) 2_766
Mn1 O2 C1 C13 -65.8(11) 2_766
Mn1 O7 C10 O8 -1.6(10) 1_565
Mn1 O7 C10 C9 -174.1(4) 1_565
Mn1 O9 C19 O10 115.0(6) 1_565
Mn1 O9 C19 C18 -67.9(7) 1_565
Mn1 O12 C29 O15 -1.1(7) .
Mn1 O12 C29 C28 -179.5(3) .
Mn2 O1 C22 O4 12.7(5) .
Mn2 O1 C22 C23 -171.8(4) .
Mn2 O2 C1 O3 -1.4(6) 2_766
Mn2 O2 C1 C13 -179.1(4) 2_766
Mn2 O3 C1 O2 1.4(6) 2_766
Mn2 O3 C1 C13 179.1(4) 2_766
Mn2 O4 C22 O1 -13.7(5) .
Mn2 O4 C22 C23 171.0(4) .
Mn2 O6 C2 O5 -58.4(8) .
Mn2 O6 C2 C3 125.3(5) .
Mn2 O15 C29 O12 8.9(8) .
Mn2 O15 C29 C28 -172.7(3) .
Mn2 O16 C33 O17 9.3(9) 1_455
Mn2 O16 C33 C32 -168.2(3) 1_455
Mn3 O4 C22 O1 110.4(5) .
Mn3 O4 C22 C23 -64.9(7) .
Mn3 O5 C2 O6 14.1(9) .
Mn3 O5 C2 C3 -169.5(4) .
Mn3 O17 C33 O16 -34.0(10) 1_455
Mn3 O17 C33 C32 143.6(5) 1_455
Mn3 O18 C40 O19 -4.5(6) 2_755
Mn3 O18 C40 C39 172.5(5) 2_755
Mn3 O19 C40 O18 4.8(6) 2_755
Mn3 O19 C40 C39 -172.4(4) 2_755
Mn4 O8 C10 O7 12.2(8) 1_565
Mn4 O8 C10 C9 -175.3(3) 1_565
Mn4 O9 C19 O10 8.7(5) 1_565
Mn4 O9 C19 C18 -174.2(4) 1_565
Mn4 O10 C19 O9 -8.4(5) 1_565
Mn4 O10 C19 C18 174.5(4) 1_565
Mn4 O12 C29 O15 -162.3(4) .
Mn4 O12 C29 C28 19.2(6) .
O1 C22 C23 C24 141.4(5) .
O1 C22 C23 C42 -41.2(7) .
O2 C1 C13 C12 -4.3(8) .
O2 C1 C13 C14 173.6(5) .
O3 C1 C13 C12 177.9(6) .
O3 C1 C13 C14 -4.1(8) .
O4 C22 C23 C24 -43.1(7) .
O4 C22 C23 C42 134.2(6) .
O5 C2 C3 C4 155.8(6) .
O5 C2 C3 C21 -24.1(9) .
O6 C2 C3 C4 -27.7(8) .
O6 C2 C3 C21 152.4(6) .
N1 C6 C17 C16 2.5(11) .
N1 C7 C8 C9 35.9(8) .
N1 C7 C8 C14 -142.4(6) .
N1 C7 C15 C16 -0.6(12) .
N2 C25 C37 C36 5.1(9) .
N2 C26 C27 C28 44.7(7) .
N2 C26 C27 C34 -133.4(5) .
N2 C26 C35 C36 1.3(9) .
C1 C13 C14 C8 -178.7(5) .
C2 C3 C4 C5 177.3(5) .
C2 C3 C21 C20 -175.9(6) .
C3 C4 C5 C6 -177.0(5) .
C3 C4 C5 C18 1.8(8) .
C4 C3 C21 C20 4.2(10) .
C4 C5 C6 N1 123.0(6) .
C4 C5 C6 C17 -54.4(8) .
C4 C5 C18 C19 179.1(5) .
C4 C5 C18 C20 -1.9(8) .
C5 C6 C17 C16 179.8(7) .
C5 C18 C19 O9 131.6(6) .
C5 C18 C19 O10 -51.3(8) .
C5 C18 C20 C21 3.3(10) .
C6 N1 C7 C8 177.8(5) .
C6 N1 C7 C15 -1.0(9) .
C6 C5 C18 C19 -2.3(8) .
C6 C5 C18 C20 176.8(5) .
C7 N1 C6 C5 -177.2(5) .
C7 N1 C6 C17 0.1(9) .
C7 C8 C9 C10 -1.3(9) .
C7 C8 C9 C11 175.8(6) .
C7 C8 C14 C13 -177.5(5) .
C7 C15 C16 C17 3.1(14) .
C8 C7 C15 C16 -179.4(8) .
C8 C9 C10 O7 -103.2(7) .
C8 C9 C10 O8 83.7(7) .
C8 C9 C11 C12 4.3(9) .
C9 C8 C14 C13 4.0(9) .
C9 C11 C12 C13 -0.9(10) .
C10 C9 C11 C12 -178.4(6) .
C11 C9 C10 O7 79.6(7) .
C11 C9 C10 O8 -93.5(7) .
C11 C12 C13 C1 177.1(6) .
C11 C12 C13 C14 -0.9(9) .
C12 C13 C14 C8 -0.7(9) .
C14 C8 C9 C10 177.1(5) .
C14 C8 C9 C11 -5.8(9) .
C15 C7 C8 C9 -145.3(7) .
C15 C7 C8 C14 36.4(9) .
C15 C16 C17 C6 -4.0(14) .
C18 C5 C6 N1 -55.6(8) .
C18 C5 C6 C17 127.0(7) .
C18 C20 C21 C3 -4.5(11) .
C19 C18 C20 C21 -177.6(6) .
C20 C18 C19 O9 -47.5(7) .
C20 C18 C19 O10 129.6(6) .
C21 C3 C4 C5 -2.9(9) .
C22 C23 C24 C25 -8.8(7) .
C22 C23 C24 C38 174.8(5) .
C22 C23 C42 C41 -174.8(5) .
C23 C24 C25 N2 -61.2(7) .
C23 C24 C25 C37 122.4(6) .
C23 C24 C38 C39 -0.7(8) .
C24 C23 C42 C41 2.6(8) .
C24 C25 C37 C36 -178.8(6) .
C24 C38 C39 C40 -178.2(5) .
C24 C38 C39 C41 4.2(8) .
C25 N2 C26 C27 175.0(5) .
C25 N2 C26 C35 1.1(8) .
C25 C24 C38 C39 -177.0(5) .
C26 N2 C25 C24 179.3(5) .
C26 N2 C25 C37 -4.4(8) .
C26 C27 C28 C29 6.4(7) .
C26 C27 C28 C30 -175.5(5) .
C26 C27 C34 C32 176.6(5) .
C26 C35 C36 C37 -0.5(10) .
C27 C26 C35 C36 -172.4(5) .
C27 C28 C29 O12 -121.4(5) .
C27 C28 C29 O15 60.0(7) .
C27 C28 C30 C31 -2.8(8) .
C28 C27 C34 C32 -1.6(8) .
C28 C30 C31 C32 1.8(8) .
C29 C28 C30 C31 175.4(5) .
C30 C28 C29 O12 60.4(6) .
C30 C28 C29 O15 -118.1(5) .
C30 C31 C32 C33 179.0(5) .
C30 C31 C32 C34 -0.6(8) .
C31 C32 C33 O16 -5.6(8) .
C31 C32 C33 O17 176.6(5) .
C31 C32 C34 C27 0.5(8) .
C33 C32 C34 C27 -179.1(5) .
C34 C27 C28 C29 -175.5(5) .
C34 C27 C28 C30 2.7(7) .
C34 C32 C33 O16 174.0(5) .
C34 C32 C33 O17 -3.8(7) .
C35 C26 C27 C28 -141.5(5) .
C35 C26 C27 C34 40.4(8) .
C35 C36 C37 C25 -2.5(10) .
C38 C24 C25 N2 115.1(6) .
C38 C24 C25 C37 -61.3(8) .
C38 C39 C40 O18 3.1(9) .
C38 C39 C40 O19 -179.7(5) .
C38 C39 C41 C42 -4.2(9) .
C39 C41 C42 C23 0.9(9) .
C40 C39 C41 C42 178.1(5) .
C41 C39 C40 O18 -179.2(6) .
C41 C39 C40 O19 -2.1(8) .
C42 C23 C24 C25 173.8(5) .
C42 C23 C24 C38 -2.6(8) .
